data_7114078
loop_
_publ_author_name
'Sato, Masaru'
'Watanabe, Masanobu'

_publ_section_title
;
 A facile structural rearrangement to unprecedented
 &#x00B5;2-\h6:\h6-bis(cyclopentadienylidene)ethene diruthenium complexes
 in the oxidation of 1,2-bis(ruthenocenyl)ethynesElectronic supplementary
 information (ESI) available: elemental analysis, 1H and 13C NMR, IR and
 Raman spectra. See http://www.rsc.org/suppdata/cc/b2/b202811p/
;
_journal_issue 15
_journal_name_full 'Chemical Communications'
_journal_page_first 1574
_journal_paper_doi 10.1039/b202811p
_journal_year 2002
_chemical_compound_source 'Local laboratory'
_chemical_formula_moiety 'C32 H38 Ru2 '
_chemical_formula_sum 'C32 H38 Ru2'
_chemical_formula_weight 624.796
_chemical_name_systematic
;
?
;
_space_group_IT_number 2
_symmetry_cell_setting triclinic
_symmetry_space_group_name_Hall '-P 1'
_symmetry_space_group_name_H-M 'P -1'
_atom_sites_solution_primary vecmap
_atom_sites_solution_secondary difmap
_cell_angle_alpha 86.362(7)
_cell_angle_beta 87.840(10)
_cell_angle_gamma 88.724(9)
_cell_formula_units_Z 2
_cell_length_a 8.6340(10)
_cell_length_b 11.9161(9)
_cell_length_c 13.4070(10)
_cell_measurement_temperature 298
_cell_volume 1375.3(2)
_computing_cell_refinement 'MXC(MAC Science)'
_computing_data_collection 'MXC(MAC Science)'
_computing_data_reduction 'maXus (Mackay et al., 1999)'
_computing_structure_refinement 'SHELXL-97 (Sheldrick, 1997)'
_computing_structure_solution 'DIRDIF (Buerskens et al., 1992)'
_diffrn_measured_fraction_theta_full 0.939
_diffrn_measured_fraction_theta_max 0.939
_diffrn_measurement_device 'Mac Science MXC18'
_diffrn_measurement_method '\q \w scans'
_diffrn_orient_matrix_type X=UH
_diffrn_orient_matrix_UB_11 0.04222
_diffrn_orient_matrix_UB_12 0.01640
_diffrn_orient_matrix_UB_13 -0.06976
_diffrn_orient_matrix_UB_21 -0.04431
_diffrn_orient_matrix_UB_22 0.07822
_diffrn_orient_matrix_UB_23 0.00056
_diffrn_orient_matrix_UB_31 0.09845
_diffrn_orient_matrix_UB_32 0.02620
_diffrn_orient_matrix_UB_33 0.02696
_diffrn_radiation_source 'fine-focus sealed tube'
_diffrn_radiation_type ' MoK\a'
_diffrn_radiation_wavelength_id all
_diffrn_reflns_av_R_equivalents 0.008
_diffrn_reflns_limit_h_max 11
_diffrn_reflns_limit_h_min 0
_diffrn_reflns_limit_k_max 15
_diffrn_reflns_limit_k_min -15
_diffrn_reflns_limit_l_max 17
_diffrn_reflns_limit_l_min -17
_diffrn_reflns_number 6742
_diffrn_reflns_theta_full 27.50
_diffrn_reflns_theta_max 27.50
_diffrn_standards_decay_% 8.735
_diffrn_standards_interval_time 3570
_diffrn_standards_number 3
_exptl_absorpt_coefficient_mu 1.116
_exptl_absorpt_correction_type psi
_exptl_crystal_colour Colourless
_exptl_crystal_density_diffrn 1.509
_exptl_crystal_density_method 'not measured'
_exptl_crystal_description Plate
_refine_diff_density_max 0.446
_refine_diff_density_min -0.843
_refine_diff_density_rms 0.078
_refine_ls_extinction_method none
_refine_ls_goodness_of_fit_ref 1.599
_refine_ls_hydrogen_treatment refxyz
_refine_ls_matrix_type full
_refine_ls_number_parameters 307
_refine_ls_number_reflns 5931
_refine_ls_number_restraints 0
_refine_ls_restrained_S_all 1.599
_refine_ls_R_factor_all 0.0371
_refine_ls_R_factor_gt 0.0344
_refine_ls_shift/su_max 0.001
_refine_ls_shift/su_mean 0.000
_refine_ls_structure_factor_coef Fsqd
_refine_ls_weighting_details 'calc w=1/[\s^2^(Fo^2^)+ (0.1000P)^2^+0.0000P] where P=(Fo^2^+2Fc^2^)/3'
_refine_ls_weighting_scheme calc
_refine_ls_wR_factor_gt 0.1649
_refine_ls_wR_factor_ref 0.1674
_reflns_number_gt 5594
_reflns_number_total 5931
_reflns_threshold_expression >2sigma(I)
_cod_data_source_file b202811p.txt
_cod_data_source_block compound1
_cod_depositor_comments
;
The following automatic conversions were performed:

'_symmetry_cell_setting' value 'Triclinic' changed to 'triclinic'
according to
/usr/data/users/saulius/automatic-downloads/retrospective/RSC/lib/dictionaries/cif_core.dic
dictionary named 'cif_core.dic' version 2.4.2 from 2011-04-26.

Automatic conversion script
Id: cif_fix_values 2281 2013-09-26 08:29:07Z andrius 
;
_cod_original_cell_volume 1375.4(3)
_cod_original_sg_symbol_H-M 'P -1          '
_cod_original_formula_sum 'C32 H38 Ru2 '
_cod_database_code 7114078

loop_
_symmetry_equiv_pos_as_xyz
+X,+Y,+Z
-X,-Y,-Z

loop_
_atom_site_label
_atom_site_type_symbol
_atom_site_fract_x
_atom_site_fract_y
_atom_site_fract_z
_atom_site_U_iso_or_equiv
_atom_site_adp_type
_atom_site_occupancy
_atom_site_symmetry_multiplicity
_atom_site_calc_flag
_atom_site_refinement_flags
Ru1 Ru 0.05925(3) -0.25035(2) 0.109716(18) 0.03578(14) Uani 1 1 d .
Ru2 Ru 0.38759(3) -0.30732(2) -0.36354(2) 0.03768(14) Uani 1 1 d .
C17 C 0.1319(5) -0.3566(3) -0.1876(3) 0.0468(8) Uani 1 1 d .
C18 C 0.2147(4) -0.4006(3) -0.2703(3) 0.0425(7) Uani 1 1 d .
C9 C 0.1381(5) -0.2730(3) 0.2615(3) 0.0459(8) Uani 1 1 d .
C10 C 0.2099(4) -0.3576(3) 0.2016(3) 0.0453(8) Uani 1 1 d .
C6 C 0.3004(4) -0.3023(3) 0.1226(3) 0.0428(8) Uani 1 1 d .
C16 C 0.0589(4) -0.3210(4) -0.1187(3) 0.0460(8) Uani 1 1 d .
C27 C 0.3661(5) -0.1321(3) -0.4169(3) 0.0468(8) Uani 1 1 d .
C1 C -0.0317(4) -0.2808(3) -0.0373(3) 0.0410(7) Uani 1 1 d .
C25 C 0.6041(4) -0.2215(3) -0.4023(3) 0.0471(8) Uani 1 1 d .
C5 C -0.1146(5) -0.3480(4) 0.0387(3) 0.0514(9) Uani 1 1 d .
C19 C 0.3604(5) -0.4616(3) -0.2668(3) 0.0488(9) Uani 1 1 d .
C8 C 0.1859(5) -0.1644(3) 0.2180(3) 0.0456(8) Uani 1 1 d .
C2 C -0.0560(5) -0.1647(4) -0.0164(3) 0.0498(9) Uani 1 1 d .
C26 C 0.4888(5) -0.1832(3) -0.4724(3) 0.0494(9) Uani 1 1 d .
C24 C 0.5493(5) -0.1945(3) -0.3038(3) 0.0470(8) Uani 1 1 d .
C7 C 0.2868(4) -0.1839(3) 0.1326(3) 0.0421(8) Uani 1 1 d .
C22 C 0.1686(5) -0.3943(4) -0.3717(3) 0.0485(9) Uani 1 1 d .
C20 C 0.4028(6) -0.4915(3) -0.3654(4) 0.0613(12) Uani 1 1 d .
C28 C 0.3060(6) -0.0904(4) -0.2304(4) 0.0624(11) Uani 1 1 d .
C21 C 0.2844(6) -0.4511(4) -0.4304(3) 0.0555(11) Uani 1 1 d .
C15 C 0.2004(6) -0.4822(4) 0.2245(5) 0.0673(14) Uani 1 1 d .
C11 C 0.3973(5) -0.3579(5) 0.0451(4) 0.0653(12) Uani 1 1 d .
C29 C 0.6354(6) -0.2148(4) -0.2084(4) 0.0638(12) Uani 1 1 d .
C23 C 0.4027(5) -0.1379(3) -0.3138(3) 0.0467(8) Uani 1 1 d .
C12 C 0.3728(5) -0.0953(5) 0.0712(4) 0.0618(12) Uani 1 1 d .
C3 C -0.1586(5) -0.1617(5) 0.0710(4) 0.0658(13) Uani 1 1 d .
C32 C 0.2252(7) -0.0725(5) -0.4594(5) 0.0724(14) Uani 1 1 d .
C31 C 0.5052(7) -0.1863(5) -0.5827(3) 0.0709(13) Uani 1 1 d .
C30 C 0.7595(5) -0.2710(4) -0.4257(4) 0.0663(13) Uani 1 1 d .
C14 C 0.0381(7) -0.2935(5) 0.3544(3) 0.0753(15) Uani 1 1 d .
C13 C 0.1452(7) -0.0523(4) 0.2568(3) 0.0644(12) Uani 1 1 d .
C4 C -0.1917(4) -0.2735(5) 0.1053(3) 0.0609(13) Uani 1 1 d .
H5 H -0.1255 -0.4277 0.0513 0.062 Uiso 1 1 d R
H19 H 0.4292 -0.4758 -0.2126 0.059 Uiso 1 1 d R
H2 H -0.0121 -0.1056 -0.0518 0.060 Uiso 1 1 d R
H22 H 0.0869 -0.3554 -0.4071 0.058 Uiso 1 1 d R
H20 H 0.4871 -0.5365 -0.3911 0.074 Uiso 1 1 d R
H28A H 0.1974 -0.0835 -0.2415 0.075 Uiso 1 1 d R
H28B H 0.3316 -0.0250 -0.2218 0.075 Uiso 1 1 d R
H28C H 0.2976 -0.1354 -0.1667 0.075 Uiso 1 1 d R
H21 H 0.2848 -0.4617 -0.5025 0.067 Uiso 1 1 d R
H15A H 0.1022 -0.5025 0.2599 0.081 Uiso 1 1 d R
H15B H 0.2777 -0.5086 0.2702 0.081 Uiso 1 1 d R
H15C H 0.2276 -0.5175 0.1688 0.081 Uiso 1 1 d R
H11A H 0.3746 -0.4271 0.0396 0.078 Uiso 1 1 d R
H11B H 0.4993 -0.3508 0.0526 0.078 Uiso 1 1 d R
H11C H 0.3870 -0.3232 -0.0209 0.078 Uiso 1 1 d R
H29A H 0.7230 -0.2480 -0.2221 0.077 Uiso 1 1 d R
H29B H 0.5804 -0.2544 -0.1537 0.077 Uiso 1 1 d R
H29C H 0.6546 -0.1433 -0.1826 0.077 Uiso 1 1 d R
H12A H 0.3960 -0.1158 0.0042 0.074 Uiso 1 1 d R
H12B H 0.4692 -0.0898 0.0910 0.074 Uiso 1 1 d R
H12C H 0.3177 -0.0323 0.0663 0.074 Uiso 1 1 d R
H3 H -0.2017 -0.1006 0.1071 0.079 Uiso 1 1 d R
H32A H 0.1890 -0.1038 -0.5128 0.087 Uiso 1 1 d R
H32B H 0.2486 0.0063 -0.4792 0.087 Uiso 1 1 d R
H32C H 0.1309 -0.0846 -0.4152 0.087 Uiso 1 1 d R
H31A H 0.4297 -0.1874 -0.6063 0.085 Uiso 1 1 d R
H31B H 0.5935 -0.2299 -0.6007 0.085 Uiso 1 1 d R
H31C H 0.5412 -0.1176 -0.6126 0.085 Uiso 1 1 d R
H30A H 0.7630 -0.2957 -0.4864 0.080 Uiso 1 1 d R
H30B H 0.8065 -0.3038 -0.3705 0.080 Uiso 1 1 d R
H30C H 0.8404 -0.2181 -0.4366 0.080 Uiso 1 1 d R
H14A H -0.0227 -0.3565 0.3513 0.090 Uiso 1 1 d R
H14B H -0.0518 -0.2388 0.3602 0.090 Uiso 1 1 d R
H14C H 0.0813 -0.2919 0.4036 0.090 Uiso 1 1 d R
H13A H 0.0538 -0.0599 0.3018 0.077 Uiso 1 1 d R
H13B H 0.1270 0.0038 0.2061 0.077 Uiso 1 1 d R
H13C H 0.2219 -0.0274 0.2972 0.077 Uiso 1 1 d R
H4 H -0.2484 -0.2909 0.1627 0.073 Uiso 1 1 d R

loop_
_atom_site_aniso_label
_atom_site_aniso_U_11
_atom_site_aniso_U_22
_atom_site_aniso_U_33
_atom_site_aniso_U_23
_atom_site_aniso_U_13
_atom_site_aniso_U_12
Ru1 0.03176(19) 0.0440(2) 0.03159(19) -0.00265(12) -0.00185(12) 0.00014(13)
Ru2 0.0355(2) 0.0376(2) 0.0401(2) -0.00667(13) 0.00528(13) -0.00272(12)
C17 0.0479(19) 0.051(2) 0.0418(18) -0.0068(15) 0.0031(15) -0.0102(16)
C18 0.0317(16) 0.0465(18) 0.0495(19) -0.0038(15) 0.0057(14) -0.0118(14)
C9 0.051(2) 0.051(2) 0.0351(16) 0.0034(14) -0.0066(14) -0.0100(16)
C10 0.0398(18) 0.050(2) 0.0460(19) 0.0039(15) -0.0103(15) -0.0060(15)
C6 0.0302(15) 0.0493(19) 0.0490(19) -0.0010(15) -0.0069(14) 0.0007(13)
C16 0.0404(17) 0.058(2) 0.0394(17) -0.0051(15) 0.0002(14) -0.0049(16)
C27 0.056(2) 0.0357(17) 0.0487(19) -0.0011(14) -0.0087(16) 0.0002(15)
C1 0.0312(15) 0.056(2) 0.0360(16) -0.0068(14) -0.0030(12) -0.0007(14)
C25 0.0386(18) 0.0412(18) 0.061(2) -0.0009(16) 0.0107(16) -0.0105(15)
C5 0.043(2) 0.068(3) 0.043(2) -0.0015(18) -0.0008(16) -0.0125(18)
C19 0.0406(17) 0.0416(19) 0.063(2) 0.0045(17) 0.0033(16) -0.0022(15)
C8 0.053(2) 0.049(2) 0.0350(16) 0.0022(14) -0.0124(15) -0.0080(16)
C2 0.053(2) 0.056(2) 0.0410(18) -0.0035(16) -0.0140(16) 0.0111(17)
C26 0.060(2) 0.0402(18) 0.047(2) 0.0012(15) 0.0032(17) -0.0037(16)
C24 0.047(2) 0.0395(18) 0.054(2) 0.0012(16) -0.0031(17) -0.0043(15)
C7 0.0357(17) 0.0468(19) 0.0433(18) 0.0075(15) -0.0071(14) -0.0069(14)
C22 0.046(2) 0.060(2) 0.0414(19) -0.0123(17) 0.0070(15) -0.0161(17)
C20 0.058(2) 0.0372(18) 0.087(3) -0.0124(19) 0.029(2) -0.0044(17)
C28 0.069(3) 0.056(2) 0.062(3) -0.016(2) 0.013(2) 0.005(2)
C21 0.064(3) 0.053(2) 0.053(2) -0.0244(18) 0.0149(19) -0.021(2)
C15 0.057(3) 0.048(2) 0.096(4) 0.017(2) -0.021(3) -0.011(2)
C11 0.0353(19) 0.084(3) 0.078(3) -0.020(3) -0.0002(19) 0.008(2)
C29 0.067(3) 0.053(2) 0.072(3) 0.008(2) -0.025(2) -0.005(2)
C23 0.052(2) 0.0406(18) 0.0480(19) -0.0100(15) -0.0018(16) 0.0003(15)
C12 0.049(2) 0.072(3) 0.063(3) 0.016(2) -0.0021(19) -0.015(2)
C3 0.051(2) 0.085(3) 0.063(3) -0.028(2) -0.012(2) 0.026(2)
C32 0.066(3) 0.064(3) 0.088(4) -0.005(3) -0.026(3) 0.009(2)
C31 0.091(4) 0.074(3) 0.046(2) 0.003(2) 0.011(2) -0.004(3)
C30 0.040(2) 0.065(3) 0.090(3) 0.013(2) 0.017(2) 0.0013(19)
C14 0.091(4) 0.095(4) 0.039(2) 0.007(2) 0.013(2) -0.019(3)
C13 0.089(3) 0.058(2) 0.048(2) -0.0118(18) -0.015(2) 0.002(2)
C4 0.0271(17) 0.109(4) 0.048(2) -0.014(2) 0.0024(15) -0.002(2)

loop_
_atom_type_symbol
_atom_type_description
_atom_type_scat_dispersion_real
_atom_type_scat_dispersion_imag
_atom_type_scat_source
C C 0.0033 0.0016 'International Tables Vol C Tables 4.2.6.8 and 6.1.1.4'
H H 0.0000 0.0000 'International Tables Vol C Tables 4.2.6.8 and 6.1.1.4'
Ru Ru -1.2594 0.8363 'International Tables Vol C Tables 4.2.6.8 and 6.1.1.4'

loop_
_diffrn_radiation_wavelength
0.71073

loop_
_geom_angle_atom_site_label_1
_geom_angle_atom_site_label_2
_geom_angle_atom_site_label_3
_geom_angle
C10 Ru1 C9 38.90(16)
C10 Ru1 C6 38.44(14)
C9 Ru1 C6 64.88(15)
C10 Ru1 C8 65.01(15)
C9 Ru1 C8 38.95(14)
C6 Ru1 C8 64.83(16)
C10 Ru1 C7 64.44(14)
C9 Ru1 C7 64.84(14)
C6 Ru1 C7 38.39(14)
C8 Ru1 C7 38.70(16)
C10 Ru1 C2 163.90(16)
C9 Ru1 C2 156.32(16)
C6 Ru1 C2 129.34(15)
C8 Ru1 C2 123.84(15)
C7 Ru1 C2 112.84(16)
C10 Ru1 C4 123.26(18)
C9 Ru1 C4 111.12(16)
C6 Ru1 C4 156.2(2)
C8 Ru1 C4 128.18(17)
C7 Ru1 C4 163.8(2)
C2 Ru1 C4 64.00(18)
C10 Ru1 C5 111.67(17)
C9 Ru1 C5 127.86(15)
C6 Ru1 C5 123.91(17)
C8 Ru1 C5 163.09(16)
C7 Ru1 C5 156.87(17)
C2 Ru1 C5 64.02(17)
C4 Ru1 C5 38.13(18)
C10 Ru1 C3 155.65(19)
C9 Ru1 C3 123.13(17)
C6 Ru1 C3 164.91(19)
C8 Ru1 C3 112.26(17)
C7 Ru1 C3 129.96(19)
C2 Ru1 C3 38.48(17)
C4 Ru1 C3 37.5(2)
C5 Ru1 C3 63.30(19)
C10 Ru1 C1 128.59(15)
C9 Ru1 C1 163.14(15)
C6 Ru1 C1 112.70(14)
C8 Ru1 C1 157.09(14)
C7 Ru1 C1 124.69(14)
C2 Ru1 C1 38.32(15)
C4 Ru1 C1 63.75(14)
C5 Ru1 C1 38.04(14)
C3 Ru1 C1 63.67(15)
C24 Ru2 C27 64.37(15)
C24 Ru2 C23 38.39(15)
C27 Ru2 C23 38.31(15)
C24 Ru2 C25 38.66(16)
C27 Ru2 C25 63.92(16)
C23 Ru2 C25 64.10(15)
C24 Ru2 C26 64.88(16)
C27 Ru2 C26 38.09(15)
C23 Ru2 C26 64.26(15)
C25 Ru2 C26 38.58(16)
C24 Ru2 C22 156.10(17)
C27 Ru2 C22 111.44(17)
C23 Ru2 C22 123.25(16)
C25 Ru2 C22 163.38(16)
C26 Ru2 C22 127.74(17)
C24 Ru2 C18 123.03(15)
C27 Ru2 C18 125.49(15)
C23 Ru2 C18 109.61(15)
C25 Ru2 C18 158.01(16)
C26 Ru2 C18 160.44(16)
C22 Ru2 C18 38.11(15)
C24 Ru2 C19 111.51(16)
C27 Ru2 C19 160.01(16)
C23 Ru2 C19 126.03(15)
C25 Ru2 C19 126.33(16)
C26 Ru2 C19 160.43(16)
C22 Ru2 C19 63.69(17)
C18 Ru2 C19 38.37(14)
C24 Ru2 C20 128.43(19)
C27 Ru2 C20 160.01(19)
C23 Ru2 C20 161.27(18)
C25 Ru2 C20 114.76(16)
C26 Ru2 C20 127.77(16)
C22 Ru2 C20 63.61(18)
C18 Ru2 C20 63.87(15)
C19 Ru2 C20 37.85(17)
C24 Ru2 C21 163.53(18)
C27 Ru2 C21 126.09(18)
C23 Ru2 C21 157.69(18)
C25 Ru2 C21 130.03(15)
C26 Ru2 C21 114.20(16)
C22 Ru2 C21 38.14(16)
C18 Ru2 C21 63.79(14)
C19 Ru2 C21 63.34(17)
C20 Ru2 C21 37.8(2)
C16 C17 C18 178.4(4)
C17 C18 C22 126.6(4)
C17 C18 C19 126.0(4)
C22 C18 C19 107.4(3)
C17 C18 Ru2 124.1(3)
C22 C18 Ru2 70.9(2)
C19 C18 Ru2 71.1(2)
C10 C9 C8 107.5(3)
C10 C9 C14 126.4(4)
C8 C9 C14 126.1(4)
C10 C9 Ru1 70.5(2)
C8 C9 Ru1 70.58(19)
C14 C9 Ru1 126.4(3)
C6 C10 C9 108.3(3)
C6 C10 C15 126.4(4)
C9 C10 C15 125.2(4)
C6 C10 Ru1 70.9(2)
C9 C10 Ru1 70.6(2)
C15 C10 Ru1 127.9(3)
C10 C6 C7 108.3(3)
C10 C6 C11 126.2(4)
C7 C6 C11 125.4(4)
C10 C6 Ru1 70.7(2)
C7 C6 Ru1 71.0(2)
C11 C6 Ru1 125.8(3)
C17 C16 C1 178.2(4)
C26 C27 C23 109.0(4)
C26 C27 C32 126.2(4)
C23 C27 C32 124.6(4)
C26 C27 Ru2 71.5(2)
C23 C27 Ru2 71.0(2)
C32 C27 Ru2 127.4(3)
C16 C1 C5 126.5(4)
C16 C1 C2 125.7(4)
C5 C1 C2 107.8(3)
C16 C1 Ru1 124.5(2)
C5 C1 Ru1 70.9(2)
C2 C1 Ru1 69.98(19)
C24 C25 C26 108.2(3)
C24 C25 C30 124.4(4)
C26 C25 C30 127.1(4)
C24 C25 Ru2 70.2(2)
C26 C25 Ru2 70.8(2)
C30 C25 Ru2 128.7(3)
C1 C5 C4 108.0(4)
C1 C5 Ru1 71.1(2)
C4 C5 Ru1 70.7(2)
C20 C19 C18 108.2(4)
C20 C19 Ru2 71.2(2)
C18 C19 Ru2 70.6(2)
C7 C8 C9 107.6(4)
C7 C8 C13 125.7(4)
C9 C8 C13 126.7(4)
C7 C8 Ru1 70.8(2)
C9 C8 Ru1 70.5(2)
C13 C8 Ru1 126.4(3)
C1 C2 C3 107.4(4)
C1 C2 Ru1 71.7(2)
C3 C2 Ru1 71.5(2)
C27 C26 C25 107.1(3)
C27 C26 C31 126.9(4)
C25 C26 C31 125.6(4)
C27 C26 Ru2 70.4(2)
C25 C26 Ru2 70.6(2)
C31 C26 Ru2 129.0(3)
C23 C24 C25 107.4(4)
C23 C24 C29 126.1(4)
C25 C24 C29 126.4(4)
C23 C24 Ru2 71.0(2)
C25 C24 Ru2 71.1(2)
C29 C24 Ru2 126.4(3)
C6 C7 C8 108.4(3)
C6 C7 C12 126.2(4)
C8 C7 C12 125.2(4)
C6 C7 Ru1 70.6(2)
C8 C7 Ru1 70.5(2)
C12 C7 Ru1 128.7(3)
C18 C22 C21 108.3(4)
C18 C22 Ru2 71.0(2)
C21 C22 Ru2 71.6(2)
C21 C20 C19 108.3(4)
C21 C20 Ru2 71.4(2)
C19 C20 Ru2 70.9(2)
C20 C21 C22 107.8(4)
C20 C21 Ru2 70.9(2)
C22 C21 Ru2 70.2(2)
C27 C23 C24 108.2(3)
C27 C23 C28 126.1(4)
C24 C23 C28 125.7(4)
C27 C23 Ru2 70.7(2)
C24 C23 Ru2 70.6(2)
C28 C23 Ru2 125.5(3)
C4 C3 C2 108.5(4)
C4 C3 Ru1 71.0(2)
C2 C3 Ru1 70.0(2)
C3 C4 C5 108.3(4)
C3 C4 Ru1 71.5(2)
C5 C4 Ru1 71.2(2)
C1 C5 H5 133.0
C4 C5 H5 119.1
Ru1 C5 H5 123.3
C20 C19 H19 121.3
C18 C19 H19 130.2
Ru2 C19 H19 118.8
C1 C2 H2 125.1
C3 C2 H2 127.5
Ru1 C2 H2 121.3
C18 C22 H22 134.3
C21 C22 H22 117.0
Ru2 C22 H22 117.5
C21 C20 H20 119.5
C19 C20 H20 132.0
Ru2 C20 H20 127.7
C23 C28 H28A 115.3
C23 C28 H28B 110.6
H28A C28 H28B 103.7
C23 C28 H28C 117.6
H28A C28 H28C 96.9
H28B C28 H28C 111.2
C20 C21 H21 124.6
C22 C21 H21 127.5
Ru2 C21 H21 124.5
C10 C15 H15A 111.6
C10 C15 H15B 111.2
H15A C15 H15B 103.7
C10 C15 H15C 108.9
H15A C15 H15C 118.2
H15B C15 H15C 102.8
C6 C11 H11A 113.4
C6 C11 H11B 113.2
H11A C11 H11B 110.8
C6 C11 H11C 113.4
H11A C11 H11C 104.6
H11B C11 H11C 100.4
C24 C29 H29A 108.5
C24 C29 H29B 116.2
H29A C29 H29B 111.2
C24 C29 H29C 108.3
H29A C29 H29C 109.1
H29B C29 H29C 103.1
C7 C12 H12A 112.7
C7 C12 H12B 111.5
H12A C12 H12B 98.5
C7 C12 H12C 110.8
H12A C12 H12C 106.5
H12B C12 H12C 116.3
C4 C3 H3 119.4
C2 C3 H3 132.1
Ru1 C3 H3 123.3
C27 C32 H32A 114.0
C27 C32 H32B 110.3
H32A C32 H32B 107.8
C27 C32 H32C 112.0
H32A C32 H32C 96.5
H32B C32 H32C 115.7
C26 C31 H31A 112.3
C26 C31 H31B 110.3
H31A C31 H31B 124.9
C26 C31 H31C 111.6
H31A C31 H31C 99.0
H31B C31 H31C 96.1
C25 C30 H30A 110.4
C25 C30 H30B 113.3
H30A C30 H30B 126.6
C25 C30 H30C 115.0
H30A C30 H30C 96.9
H30B C30 H30C 91.3
C9 C14 H14A 112.0
C9 C14 H14B 113.9
H14A C14 H14B 95.2
C9 C14 H14C 114.5
H14A C14 H14C 113.7
H14B C14 H14C 105.8
C8 C13 H13A 108.9
C8 C13 H13B 113.4
H13A C13 H13B 109.9
C8 C13 H13C 112.1
H13A C13 H13C 104.0
H13B C13 H13C 108.2
C3 C4 H4 122.9
C5 C4 H4 128.7
Ru1 C4 H4 120.4

loop_
_geom_bond_atom_site_label_1
_geom_bond_atom_site_label_2
_geom_bond_distance
Ru1 C10 2.166(4)
Ru1 C9 2.169(3)
Ru1 C6 2.169(3)
Ru1 C8 2.170(4)
Ru1 C7 2.174(4)
Ru1 C2 2.180(4)
Ru1 C4 2.193(4)
Ru1 C5 2.200(4)
Ru1 C3 2.200(4)
Ru1 C1 2.203(3)
Ru2 C24 2.168(4)
Ru2 C27 2.170(4)
Ru2 C23 2.174(4)
Ru2 C25 2.181(3)
Ru2 C26 2.184(4)
Ru2 C22 2.185(4)
Ru2 C18 2.187(3)
Ru2 C19 2.193(4)
Ru2 C20 2.198(4)
Ru2 C21 2.204(4)
C17 C16 1.194(5)
C17 C18 1.419(5)
C18 C22 1.427(6)
C18 C19 1.439(5)
C9 C10 1.444(6)
C9 C8 1.446(5)
C9 C14 1.499(5)
C10 C6 1.427(5)
C10 C15 1.500(6)
C6 C7 1.428(5)
C6 C11 1.488(6)
C16 C1 1.420(5)
C27 C26 1.421(6)
C27 C23 1.426(6)
C27 C32 1.507(6)
C1 C5 1.435(6)
C1 C2 1.439(6)
C25 C24 1.440(6)
C25 C26 1.442(6)
C25 C30 1.484(6)
C5 C4 1.435(7)
C19 C20 1.424(6)
C8 C7 1.440(6)
C8 C13 1.494(6)
C2 C3 1.443(6)
C26 C31 1.482(6)
C24 C23 1.428(6)
C24 C29 1.507(6)
C7 C12 1.490(6)
C22 C21 1.434(6)
C20 C21 1.424(8)
C28 C23 1.503(5)
C3 C4 1.412(8)
C5 H5 0.9599
C19 H19 0.9602
C2 H2 0.9052
C22 H22 0.9600
C20 H20 0.9599
C28 H28A 0.9558
C28 H28B 0.8304
C28 H28C 0.9798
C21 H21 0.9828
C15 H15A 0.9831
C15 H15B 0.9576
C15 H15C 0.9009
C11 H11A 0.8602
C11 H11B 0.8968
C11 H11C 0.9595
C29 H29A 0.8641
C29 H29B 0.9627
C29 H29C 0.9602
C12 H12A 0.9597
C12 H12B 0.8880
C12 H12C 0.8796
C3 H3 0.9601
C32 H32A 0.8979
C32 H32B 0.9828
C32 H32C 0.9965
C31 H31A 0.7359
C31 H31B 0.9464
C31 H31C 0.9420
C30 H30A 0.8820
C30 H30B 0.9194
C30 H30C 0.9528
C14 H14A 0.9297
C14 H14B 1.0063
C14 H14C 0.7711
C13 H13A 0.9776
C13 H13B 0.9379
C13 H13C 0.9363
C4 H4 0.9120

loop_
_geom_contact_atom_site_label_1
_geom_contact_atom_site_label_2
_geom_contact_distance
_geom_contact_site_symmetry_1
_geom_contact_site_symmetry_2
Ru2 H20 3.9844(3) 1_555 2_644
Ru2 H15B 3.7912(3) 1_555 2_645
C17 C5 3.938(6) 1_555 2_545
C17 C15 3.555(7) 1_555 2_545
C17 H5 3.058(4) 1_555 2_545
C17 H30B 3.814(4) 1_555 1_455
C17 H29A 3.768(4) 1_555 1_455
C17 H15A 2.889(4) 1_555 2_545
C17 H15C 3.471(4) 1_555 2_545
C18 C15 3.888(6) 1_555 2_545
C18 H4 3.871(4) 1_555 2_545
C18 H5 3.541(4) 1_555 2_545
C18 H30B 3.942(4) 1_555 1_455
C18 H15A 2.989(3) 1_555 2_545
C18 H14A 3.613(4) 1_555 2_545
C9 H21 3.993(4) 1_555 1_556
C9 H32A 3.785(4) 1_555 1_556
C9 H31A 3.347(4) 1_555 1_556
C10 H20 3.852(4) 1_555 2_645
C10 H19 3.659(3) 1_555 2_645
C10 H31A 3.943(4) 1_555 1_556
C6 H19 3.664(4) 1_555 2_645
C6 H4 3.959(3) 1_555 1_655
C16 C15 3.664(7) 1_555 2_545
C16 H5 3.120(5) 1_555 2_545
C16 H29A 3.336(4) 1_555 1_455
C16 H15A 3.283(4) 1_555 2_545
C16 H15C 3.283(4) 1_555 2_545
C27 C31 3.976(7) 1_555 2_654
C27 H32B 3.855(4) 1_555 2_654
C27 H31C 3.151(4) 1_555 2_654
C1 C29 3.783(6) 1_555 1_455
C1 H5 3.715(4) 1_555 2_545
C1 H29A 3.319(4) 1_555 1_455
C1 H29B 3.747(4) 1_555 1_455
C1 H29C 3.690(4) 1_555 1_455
C1 H15C 3.563(4) 1_555 2_545
C1 H13B 3.971(4) 1_555 2_555
C25 H32B 3.192(4) 1_555 2_654
C25 H15B 3.713(4) 1_555 2_645
C25 H13C 3.732(4) 1_555 2_655
C5 H5 3.588(5) 1_555 2_545
C5 H29A 3.922(4) 1_555 1_455
C5 H29B 3.854(4) 1_555 1_455
C5 H11A 3.759(5) 1_555 2_545
C5 H11B 3.333(4) 1_555 1_455
C5 H15C 3.479(4) 1_555 2_545
C19 C15 3.892(7) 1_555 2_645
C19 C4 3.984(6) 1_555 2_545
C19 H4 3.328(4) 1_555 2_545
C19 H5 3.659(4) 1_555 2_545
C19 H11B 3.747(4) 1_555 2_645
C19 H15B 3.136(4) 1_555 2_645
C19 H15C 3.836(4) 1_555 2_645
C19 H14A 3.915(4) 1_555 2_545
C8 C31 3.904(7) 1_555 1_556
C8 H29C 3.940(4) 1_555 2_655
C8 H32A 3.727(4) 1_555 1_556
C8 H31A 3.213(4) 1_555 1_556
C8 H31C 3.955(4) 1_555 1_556
C2 C29 3.856(7) 1_555 1_455
C2 H2 3.471(5) 1_555 2_555
C2 H29A 3.615(4) 1_555 1_455
C2 H29B 3.902(4) 1_555 1_455
C2 H29C 3.405(4) 1_555 1_455
C2 H13B 3.157(4) 1_555 2_555
C2 H12C 3.277(5) 1_555 2_555
C26 H20 3.907(4) 1_555 2_644
C26 H32B 3.151(4) 1_555 2_654
C26 H31C 3.831(4) 1_555 2_654
C24 H32B 3.937(4) 1_555 2_654
C24 H31C 3.888(4) 1_555 2_654
C24 H15B 3.816(4) 1_555 2_645
C24 H13B 3.953(4) 1_555 2_655
C24 H13C 3.344(4) 1_555 2_655
C7 H31A 3.752(4) 1_555 1_556
C22 C15 3.947(7) 1_555 2_545
C22 C30 3.872(6) 1_555 1_455
C22 C14 3.986(6) 1_555 1_554
C22 H30B 3.284(4) 1_555 1_455
C22 H30C 3.589(4) 1_555 1_455
C22 H15A 2.976(4) 1_555 2_545
C22 H14A 3.244(5) 1_555 2_545
C22 H14C 3.286(4) 1_555 1_554
C20 C20 3.936(8) 1_555 2_644
C20 C21 3.853(7) 1_555 2_644
C20 C15 3.971(8) 1_555 2_645
C20 H21 3.227(5) 1_555 2_644
C20 H20 3.363(5) 1_555 2_644
C20 H4 3.856(5) 1_555 2_545
C20 H30A 3.666(5) 1_555 2_644
C20 H31B 3.378(4) 1_555 2_644
C20 H15B 3.083(5) 1_555 2_645
C20 H14A 3.776(5) 1_555 2_545
C28 C3 3.956(8) 1_555 2_555
C28 H3 2.999(5) 1_555 2_555
C28 H31C 3.404(5) 1_555 2_654
C28 H13A 3.679(5) 1_555 2_555
C28 H13B 3.863(5) 1_555 2_555
C28 H12B 3.582(5) 1_555 2_655
C21 C30 3.968(7) 1_555 2_644
C21 C14 3.996(7) 1_555 1_554
C21 H21 3.926(5) 1_555 2_644
C21 H20 3.052(5) 1_555 2_644
C21 H30A 3.320(5) 1_555 2_644
C21 H31B 3.922(5) 1_555 2_644
C21 H14A 3.351(5) 1_555 2_545
C21 H14C 3.352(5) 1_555 1_554
C15 C29 3.865(7) 1_555 2_645
C15 C30 3.882(8) 1_555 2_645
C15 H22 3.879(6) 1_555 2_545
C15 H21 3.783(7) 1_555 1_556
C15 H20 3.587(6) 1_555 2_645
C15 H19 3.226(5) 1_555 2_645
C15 H5 3.995(6) 1_555 2_545
C15 H30B 3.115(6) 1_555 2_645
C15 H29A 3.270(5) 1_555 2_645
C15 H29B 3.784(5) 1_555 2_645
C11 C4 3.839(6) 1_555 1_655
C11 H19 3.282(5) 1_555 2_645
C11 H4 3.621(5) 1_555 1_655
C11 H5 3.824(5) 1_555 2_545
C11 H11A 3.422(5) 1_555 2_645
C11 H11B 3.862(6) 1_555 2_645
C29 C13 3.749(7) 1_555 2_655
C29 H15B 3.507(5) 1_555 2_645
C29 H15C 3.394(5) 1_555 2_645
C29 H13B 3.283(5) 1_555 2_655
C29 H13C 3.298(5) 1_555 2_655
C29 H12C 3.646(5) 1_555 2_655
C23 H31C 3.182(4) 1_555 2_654
C23 H13C 3.851(4) 1_555 2_655
C12 C12 3.604(7) 1_555 2_655
C12 C3 3.963(8) 1_555 2_555
C12 H2 3.891(5) 1_555 2_555
C12 H3 3.722(4) 1_555 1_655
C12 H3 3.571(5) 1_555 2_555
C12 H29C 3.293(6) 1_555 2_655
C12 H28B 3.683(5) 1_555 2_655
C12 H12A 3.329(5) 1_555 2_655
C12 H12B 3.280(5) 1_555 2_655
C12 H12C 3.508(5) 1_555 2_655
C3 H2 3.531(6) 1_555 2_555
C3 H29C 3.809(5) 1_555 1_455
C3 H28A 3.824(6) 1_555 2_555
C3 H28B 3.386(5) 1_555 2_555
C3 H28C 3.987(6) 1_555 2_555
C3 H11B 3.779(5) 1_555 1_455
C3 H12A 3.999(4) 1_555 1_455
C3 H12A 3.948(6) 1_555 2_555
C3 H12B 3.313(4) 1_555 1_455
C3 H12C 3.182(5) 1_555 2_555
C32 C31 3.985(8) 1_555 2_654
C32 C13 3.884(8) 1_555 1_554
C32 H30C 3.775(6) 1_555 1_455
C32 H30C 3.690(6) 1_555 2_654
C32 H32C 3.940(6) 1_555 2_554
C32 H31C 3.280(6) 1_555 2_654
C32 H14C 3.561(6) 1_555 1_554
C32 H13A 3.571(7) 1_555 1_554
C32 H13A 3.553(6) 1_555 2_555
C32 H13C 3.274(7) 1_555 1_554
C31 H20 3.343(6) 1_555 2_644
C31 H28B 3.774(5) 1_555 2_654
C31 H32B 3.220(6) 1_555 2_654
C31 H14B 3.917(6) 1_555 1_654
C31 H14C 3.911(6) 1_555 1_554
C31 H13C 3.444(6) 1_555 1_554
C30 C14 3.753(7) 1_555 1_654
C30 H22 2.993(4) 1_555 1_655
C30 H21 3.418(5) 1_555 2_644
C30 H32B 3.326(5) 1_555 2_654
C30 H32C 3.954(4) 1_555 1_655
C30 H15A 3.599(5) 1_555 2_645
C30 H15B 3.262(5) 1_555 2_645
C30 H14A 3.658(5) 1_555 1_654
C30 H14B 3.252(5) 1_555 1_654
C30 H14C 3.547(5) 1_555 1_654
C14 H22 3.276(4) 1_555 1_556
C14 H21 3.444(5) 1_555 1_556
C14 H30A 3.132(5) 1_555 1_456
C14 H30C 3.385(5) 1_555 1_456
C14 H32A 3.285(5) 1_555 1_556
C14 H31A 3.703(6) 1_555 1_556
C14 H31B 3.927(6) 1_555 1_456
C13 H2 3.450(4) 1_555 2_555
C13 H29A 3.775(5) 1_555 2_655
C13 H29C 3.027(5) 1_555 2_655
C13 H28A 3.347(6) 1_555 2_555
C13 H32A 3.146(4) 1_555 1_556
C13 H32B 3.793(4) 1_555 1_556
C13 H32C 3.569(5) 1_555 2_555
C13 H31A 3.433(5) 1_555 1_556
C13 H31C 3.940(6) 1_555 1_556
C4 H19 3.835(5) 1_555 2_545
C4 H11B 2.967(4) 1_555 1_455
C4 H12B 3.620(4) 1_555 1_455
H22 H30A 3.0816 1_555 1_455
H22 H30B 2.5215 1_555 1_455
H22 H30C 2.6804 1_555 1_455
H22 H15A 2.9808 1_555 2_545
H22 H15B 3.9135 1_555 2_545
H22 H14A 3.4090 1_555 1_554
H22 H14A 3.5191 1_555 2_545
H22 H14B 3.5710 1_555 1_554
H22 H14C 2.6037 1_555 1_554
H21 H21 3.8089 1_555 2_644
H21 H20 2.3883 1_555 2_644
H21 H30A 2.9421 1_555 2_644
H21 H30B 3.4818 1_555 2_644
H21 H31B 3.9761 1_555 2_644
H21 H15A 3.6707 1_555 1_554
H21 H15B 3.1355 1_555 1_554
H21 H14A 3.5205 1_555 1_554
H21 H14A 3.6378 1_555 2_545
H21 H14C 2.9071 1_555 1_554
H20 H20 2.9949 1_555 2_644
H20 H30A 3.4973 1_555 2_644
H20 H31A 3.3536 1_555 2_644
H20 H31B 2.8938 1_555 2_644
H20 H15B 2.7294 1_555 2_645
H19 H4 3.2382 1_555 2_545
H19 H5 3.5020 1_555 2_545
H19 H11A 3.0743 1_555 2_645
H19 H11B 2.9550 1_555 2_645
H19 H15B 2.6242 1_555 2_645
H19 H15C 3.0406 1_555 2_645
H2 H2 2.9655 1_555 2_555
H2 H3 3.1411 1_555 2_555
H2 H29A 3.7928 1_555 1_455
H2 H29C 3.4779 1_555 1_455
H2 H13A 3.8053 1_555 2_555
H2 H13B 2.5537 1_555 2_555
H2 H12C 3.0827 1_555 2_555
H3 H28A 2.9280 1_555 2_555
H3 H28B 2.4394 1_555 2_555
H3 H28C 3.0606 1_555 2_555
H3 H12A 3.7976 1_555 1_455
H3 H12A 3.3469 1_555 2_555
H3 H12B 2.8577 1_555 1_455
H3 H12C 2.9244 1_555 2_555
H4 H28B 3.9409 1_555 2_555
H4 H31B 3.5169 1_555 1_456
H4 H11B 2.8071 1_555 1_455
H4 H12B 3.4985 1_555 1_455
H5 H5 3.0773 1_555 2_545
H5 H11A 3.1213 1_555 2_545
H5 H11B 3.3467 1_555 1_455
H5 H11C 3.8214 1_555 2_545
H5 H15C 3.2220 1_555 2_545
H30A H32B 3.4498 1_555 2_654
H30A H15A 3.9467 1_555 2_645
H30A H15B 3.6147 1_555 2_645
H30A H14A 2.9177 1_555 1_654
H30A H14B 2.6207 1_555 1_654
H30A H14C 3.0692 1_555 1_654
H30B H32B 3.9930 1_555 2_654
H30B H32C 3.8770 1_555 1_655
H30B H15A 2.7783 1_555 2_645
H30B H15B 2.6360 1_555 2_645
H30B H15C 3.3419 1_555 2_645
H30B H14B 3.8057 1_555 1_654
H30B H14C 3.7733 1_555 1_654
H30C H32A 3.4247 1_555 1_655
H30C H32A 3.8569 1_555 2_654
H30C H32B 2.8016 1_555 2_654
H30C H32C 3.0321 1_555 1_655
H30C H15A 3.9949 1_555 2_645
H30C H15B 3.9596 1_555 2_645
H30C H14A 3.5285 1_555 1_654
H30C H14B 2.8687 1_555 1_654
H30C H14C 3.0836 1_555 1_654
H30C H13C 3.5899 1_555 2_655
H29A H15A 3.3629 1_555 2_645
H29A H15B 3.0110 1_555 2_645
H29A H15C 2.8667 1_555 2_645
H29A H13B 3.2339 1_555 2_655
H29A H13C 3.4091 1_555 2_655
H29B H15B 3.4902 1_555 2_645
H29B H15C 3.1658 1_555 2_645
H29B H13B 3.9662 1_555 2_655
H29B H12C 3.8126 1_555 2_655
H29C H13A 3.7723 1_555 2_655
H29C H13B 2.5387 1_555 2_655
H29C H13C 2.6852 1_555 2_655
H29C H12B 3.2502 1_555 2_655
H29C H12C 2.7078 1_555 2_655
H28A H31C 3.7380 1_555 2_654
H28A H13A 2.8407 1_555 2_555
H28A H13B 2.9684 1_555 2_555
H28A H13C 3.9086 1_555 2_555
H28B H31A 3.8862 1_555 2_654
H28B H31B 3.7903 1_555 2_654
H28B H31C 2.9062 1_555 2_654
H28B H13A 3.6371 1_555 2_555
H28B H13B 3.9602 1_555 2_555
H28B H12B 2.9223 1_555 2_655
H28B H12C 3.8383 1_555 2_655
H28C H13B 3.9955 1_555 2_555
H28C H12B 3.6088 1_555 2_655
H32A H32B 3.9312 1_555 2_554
H32A H32C 3.6402 1_555 2_554
H32A H14B 3.2512 1_555 1_554
H32A H14C 2.7633 1_555 1_554
H32A H13A 2.7999 1_555 1_554
H32A H13B 3.9546 1_555 1_554
H32A H13C 2.6568 1_555 1_554
H32B H32C 3.6957 1_555 2_554
H32B H31A 3.8091 1_555 2_654
H32B H31B 3.2776 1_555 2_654
H32B H31C 2.6557 1_555 2_654
H32B H14B 3.6405 1_555 2_555
H32B H13A 3.5769 1_555 1_554
H32B H13A 3.5399 1_555 2_555
H32B H13C 3.0670 1_555 1_554
H32C H32C 3.7352 1_555 2_554
H32C H31C 3.8020 1_555 2_654
H32C H14C 3.6165 1_555 1_554
H32C H13A 3.8687 1_555 1_554
H32C H13A 2.8007 1_555 2_555
H32C H13B 3.6765 1_555 2_555
H32C H13C 3.9257 1_555 1_554
H32C H13C 3.6447 1_555 2_555
H31A H14C 3.2761 1_555 1_554
H31A H13A 3.7691 1_555 1_554
H31A H13C 2.8704 1_555 1_554
H31B H14A 3.6610 1_555 1_654
H31B H14B 3.0880 1_555 1_654
H31C H14B 3.7827 1_555 1_654
H31C H13C 3.1896 1_555 1_554
H11A H11A 2.9544 1_555 2_645
H11A H11B 3.1473 1_555 2_645
H11A H11C 3.5970 1_555 2_645
H11B H11B 3.9074 1_555 2_645
H12A H12A 3.3191 1_555 2_655
H12A H12B 2.9330 1_555 2_655
H12A H12C 3.1497 1_555 2_655
H12B H12B 3.1796 1_555 2_655
H12B H12C 3.0637 1_555 2_655
H12C H12C 3.6291 1_555 2_655
Ru2 H20 3.9844(3) 1_555 2_644
Ru2 H15B 3.7912(3) 1_555 2_645
C17 C5 3.938(6) 1_555 2_545
C17 C15 3.555(7) 1_555 2_545
C17 H5 3.058(4) 1_555 2_545
C17 H30B 3.814(4) 1_555 1_455
C17 H29A 3.768(4) 1_555 1_455
C17 H15A 2.889(4) 1_555 2_545
C17 H15C 3.471(4) 1_555 2_545
C18 C15 3.888(6) 1_555 2_545
C18 H4 3.871(4) 1_555 2_545
C18 H5 3.541(4) 1_555 2_545
C18 H30B 3.942(4) 1_555 1_455
C18 H15A 2.989(3) 1_555 2_545
C18 H14A 3.613(4) 1_555 2_545
C9 H21 3.993(4) 1_555 1_556
C9 H32A 3.785(4) 1_555 1_556
C9 H31A 3.347(4) 1_555 1_556
C10 H20 3.852(4) 1_555 2_645
C10 H19 3.659(3) 1_555 2_645
C10 H31A 3.943(4) 1_555 1_556
C6 H19 3.664(4) 1_555 2_645
C6 H4 3.959(3) 1_555 1_655
C16 C15 3.664(7) 1_555 2_545
C16 H5 3.120(5) 1_555 2_545
C16 H29A 3.336(4) 1_555 1_455
C16 H15A 3.283(4) 1_555 2_545
C16 H15C 3.283(4) 1_555 2_545
C27 C31 3.976(7) 1_555 2_654
C27 H32B 3.855(4) 1_555 2_654
C27 H31C 3.151(4) 1_555 2_654
C1 C29 3.783(6) 1_555 1_455
C1 H5 3.715(4) 1_555 2_545
C1 H29A 3.319(4) 1_555 1_455
C1 H29B 3.747(4) 1_555 1_455
C1 H29C 3.690(4) 1_555 1_455
C1 H15C 3.563(4) 1_555 2_545
C1 H13B 3.971(4) 1_555 2_555
C25 H32B 3.192(4) 1_555 2_654
C25 H15B 3.713(4) 1_555 2_645
C25 H13C 3.732(4) 1_555 2_655
C5 H5 3.588(5) 1_555 2_545
C5 H29A 3.922(4) 1_555 1_455
C5 H29B 3.854(4) 1_555 1_455
C5 H11A 3.759(5) 1_555 2_545
C5 H11B 3.333(4) 1_555 1_455
C5 H15C 3.479(4) 1_555 2_545
C19 C15 3.892(7) 1_555 2_645
C19 C4 3.984(6) 1_555 2_545
C19 H4 3.328(4) 1_555 2_545
C19 H5 3.659(4) 1_555 2_545
C19 H11B 3.747(4) 1_555 2_645
C19 H15B 3.136(4) 1_555 2_645
C19 H15C 3.836(4) 1_555 2_645
C19 H14A 3.915(4) 1_555 2_545
C8 C31 3.904(7) 1_555 1_556
C8 H29C 3.940(4) 1_555 2_655
C8 H32A 3.727(4) 1_555 1_556
C8 H31A 3.213(4) 1_555 1_556
C8 H31C 3.955(4) 1_555 1_556
C2 C29 3.856(7) 1_555 1_455
C2 H2 3.471(5) 1_555 2_555
C2 H29A 3.615(4) 1_555 1_455
C2 H29B 3.902(4) 1_555 1_455
C2 H29C 3.405(4) 1_555 1_455
C2 H13B 3.157(4) 1_555 2_555
C2 H12C 3.277(5) 1_555 2_555
C26 H20 3.907(4) 1_555 2_644
C26 H32B 3.151(4) 1_555 2_654
C26 H31C 3.831(4) 1_555 2_654
C24 H32B 3.937(4) 1_555 2_654
C24 H31C 3.888(4) 1_555 2_654
C24 H15B 3.816(4) 1_555 2_645
C24 H13B 3.953(4) 1_555 2_655
C24 H13C 3.344(4) 1_555 2_655
C7 H31A 3.752(4) 1_555 1_556
C22 C15 3.947(7) 1_555 2_545
C22 C30 3.872(6) 1_555 1_455
C22 C14 3.986(6) 1_555 1_554
C22 H30B 3.284(4) 1_555 1_455
C22 H30C 3.589(4) 1_555 1_455
C22 H15A 2.976(4) 1_555 2_545
C22 H14A 3.244(5) 1_555 2_545
C22 H14C 3.286(4) 1_555 1_554
C20 C20 3.936(8) 1_555 2_644
C20 C21 3.853(7) 1_555 2_644
C20 C15 3.971(8) 1_555 2_645
C20 H21 3.227(5) 1_555 2_644
C20 H20 3.363(5) 1_555 2_644
C20 H4 3.856(5) 1_555 2_545
C20 H30A 3.666(5) 1_555 2_644
C20 H31B 3.378(4) 1_555 2_644
C20 H15B 3.083(5) 1_555 2_645
C20 H14A 3.776(5) 1_555 2_545
C28 C3 3.956(8) 1_555 2_555
C28 H3 2.999(5) 1_555 2_555
C28 H31C 3.404(5) 1_555 2_654
C28 H13A 3.679(5) 1_555 2_555
C28 H13B 3.863(5) 1_555 2_555
C28 H12B 3.582(5) 1_555 2_655
C21 C30 3.968(7) 1_555 2_644
C21 C14 3.996(7) 1_555 1_554
C21 H21 3.926(5) 1_555 2_644
C21 H20 3.052(5) 1_555 2_644
C21 H30A 3.320(5) 1_555 2_644
C21 H31B 3.922(5) 1_555 2_644
C21 H14A 3.351(5) 1_555 2_545
C21 H14C 3.352(5) 1_555 1_554
C15 C29 3.865(7) 1_555 2_645
C15 C30 3.882(8) 1_555 2_645
C15 H22 3.879(6) 1_555 2_545
C15 H21 3.783(7) 1_555 1_556
C15 H20 3.587(6) 1_555 2_645
C15 H19 3.226(5) 1_555 2_645
C15 H5 3.995(6) 1_555 2_545
C15 H30B 3.115(6) 1_555 2_645
C15 H29A 3.270(5) 1_555 2_645
C15 H29B 3.784(5) 1_555 2_645
C11 C4 3.839(6) 1_555 1_655
C11 H19 3.282(5) 1_555 2_645
C11 H4 3.621(5) 1_555 1_655
C11 H5 3.824(5) 1_555 2_545
C11 H11A 3.422(5) 1_555 2_645
C11 H11B 3.862(6) 1_555 2_645
C29 C13 3.749(7) 1_555 2_655
C29 H15B 3.507(5) 1_555 2_645
C29 H15C 3.394(5) 1_555 2_645
C29 H13B 3.283(5) 1_555 2_655
C29 H13C 3.298(5) 1_555 2_655
C29 H12C 3.646(5) 1_555 2_655
C23 H31C 3.182(4) 1_555 2_654
C23 H13C 3.851(4) 1_555 2_655
C12 C12 3.604(7) 1_555 2_655
C12 C3 3.963(8) 1_555 2_555
C12 H2 3.891(5) 1_555 2_555
C12 H3 3.722(4) 1_555 1_655
C12 H3 3.571(5) 1_555 2_555
C12 H29C 3.293(6) 1_555 2_655
C12 H28B 3.683(5) 1_555 2_655
C12 H12A 3.329(5) 1_555 2_655
C12 H12B 3.280(5) 1_555 2_655
C12 H12C 3.508(5) 1_555 2_655
C3 H2 3.531(6) 1_555 2_555
C3 H29C 3.809(5) 1_555 1_455
C3 H28A 3.824(6) 1_555 2_555
C3 H28B 3.386(5) 1_555 2_555
C3 H28C 3.987(6) 1_555 2_555
C3 H11B 3.779(5) 1_555 1_455
C3 H12A 3.999(4) 1_555 1_455
C3 H12A 3.948(6) 1_555 2_555
C3 H12B 3.313(4) 1_555 1_455
C3 H12C 3.182(5) 1_555 2_555
C32 C31 3.985(8) 1_555 2_654
C32 C13 3.884(8) 1_555 1_554
C32 H30C 3.775(6) 1_555 1_455
C32 H30C 3.690(6) 1_555 2_654
C32 H32C 3.940(6) 1_555 2_554
C32 H31C 3.280(6) 1_555 2_654
C32 H14C 3.561(6) 1_555 1_554
C32 H13A 3.571(7) 1_555 1_554
C32 H13A 3.553(6) 1_555 2_555
C32 H13C 3.274(7) 1_555 1_554
C31 H20 3.343(6) 1_555 2_644
C31 H28B 3.774(5) 1_555 2_654
C31 H32B 3.220(6) 1_555 2_654
C31 H14B 3.917(6) 1_555 1_654
C31 H14C 3.911(6) 1_555 1_554
C31 H13C 3.444(6) 1_555 1_554
C30 C14 3.753(7) 1_555 1_654
C30 H22 2.993(4) 1_555 1_655
C30 H21 3.418(5) 1_555 2_644
C30 H32B 3.326(5) 1_555 2_654
C30 H32C 3.954(4) 1_555 1_655
C30 H15A 3.599(5) 1_555 2_645
C30 H15B 3.262(5) 1_555 2_645
C30 H14A 3.658(5) 1_555 1_654
C30 H14B 3.252(5) 1_555 1_654
C30 H14C 3.547(5) 1_555 1_654
C14 H22 3.276(4) 1_555 1_556
C14 H21 3.444(5) 1_555 1_556
C14 H30A 3.132(5) 1_555 1_456
C14 H30C 3.385(5) 1_555 1_456
C14 H32A 3.285(5) 1_555 1_556
C14 H31A 3.703(6) 1_555 1_556
C14 H31B 3.927(6) 1_555 1_456
C13 H2 3.450(4) 1_555 2_555
C13 H29A 3.775(5) 1_555 2_655
C13 H29C 3.027(5) 1_555 2_655
C13 H28A 3.347(6) 1_555 2_555
C13 H32A 3.146(4) 1_555 1_556
C13 H32B 3.793(4) 1_555 1_556
C13 H32C 3.569(5) 1_555 2_555
C13 H31A 3.433(5) 1_555 1_556
C13 H31C 3.940(6) 1_555 1_556
C4 H19 3.835(5) 1_555 2_545
C4 H11B 2.967(4) 1_555 1_455
C4 H12B 3.620(4) 1_555 1_455
H22 H30A 3.0816 1_555 1_455
H22 H30B 2.5215 1_555 1_455
H22 H30C 2.6804 1_555 1_455
H22 H15A 2.9808 1_555 2_545
H22 H15B 3.9135 1_555 2_545
H22 H14A 3.4090 1_555 1_554
H22 H14A 3.5191 1_555 2_545
H22 H14B 3.5710 1_555 1_554
H22 H14C 2.6037 1_555 1_554
H21 H21 3.8089 1_555 2_644
H21 H20 2.3883 1_555 2_644
H21 H30A 2.9421 1_555 2_644
H21 H30B 3.4818 1_555 2_644
H21 H31B 3.9761 1_555 2_644
H21 H15A 3.6707 1_555 1_554
H21 H15B 3.1355 1_555 1_554
H21 H14A 3.5205 1_555 1_554
H21 H14A 3.6378 1_555 2_545
H21 H14C 2.9071 1_555 1_554
H20 H20 2.9949 1_555 2_644
H20 H30A 3.4973 1_555 2_644
H20 H31A 3.3536 1_555 2_644
H20 H31B 2.8938 1_555 2_644
H20 H15B 2.7294 1_555 2_645
H19 H4 3.2382 1_555 2_545
H19 H5 3.5020 1_555 2_545
H19 H11A 3.0743 1_555 2_645
H19 H11B 2.9550 1_555 2_645
H19 H15B 2.6242 1_555 2_645
H19 H15C 3.0406 1_555 2_645
H2 H2 2.9655 1_555 2_555
H2 H3 3.1411 1_555 2_555
H2 H29A 3.7928 1_555 1_455
H2 H29C 3.4779 1_555 1_455
H2 H13A 3.8053 1_555 2_555
H2 H13B 2.5537 1_555 2_555
H2 H12C 3.0827 1_555 2_555
H3 H28A 2.9280 1_555 2_555
H3 H28B 2.4394 1_555 2_555
H3 H28C 3.0606 1_555 2_555
H3 H12A 3.7976 1_555 1_455
H3 H12A 3.3469 1_555 2_555
H3 H12B 2.8577 1_555 1_455
H3 H12C 2.9244 1_555 2_555
H4 H28B 3.9409 1_555 2_555
H4 H31B 3.5169 1_555 1_456
H4 H11B 2.8071 1_555 1_455
H4 H12B 3.4985 1_555 1_455
H5 H5 3.0773 1_555 2_545
H5 H11A 3.1213 1_555 2_545
H5 H11B 3.3467 1_555 1_455
H5 H11C 3.8214 1_555 2_545
H5 H15C 3.2220 1_555 2_545
H30A H32B 3.4498 1_555 2_654
H30A H15A 3.9467 1_555 2_645
H30A H15B 3.6147 1_555 2_645
H30A H14A 2.9177 1_555 1_654
H30A H14B 2.6207 1_555 1_654
H30A H14C 3.0692 1_555 1_654
H30B H32B 3.9930 1_555 2_654
H30B H32C 3.8770 1_555 1_655
H30B H15A 2.7783 1_555 2_645
H30B H15B 2.6360 1_555 2_645
H30B H15C 3.3419 1_555 2_645
H30B H14B 3.8057 1_555 1_654
H30B H14C 3.7733 1_555 1_654
H30C H32A 3.4247 1_555 1_655
H30C H32A 3.8569 1_555 2_654
H30C H32B 2.8016 1_555 2_654
H30C H32C 3.0321 1_555 1_655
H30C H15A 3.9949 1_555 2_645
H30C H15B 3.9596 1_555 2_645
H30C H14A 3.5285 1_555 1_654
H30C H14B 2.8687 1_555 1_654
H30C H14C 3.0836 1_555 1_654
H30C H13C 3.5899 1_555 2_655
H29A H15A 3.3629 1_555 2_645
H29A H15B 3.0110 1_555 2_645
H29A H15C 2.8667 1_555 2_645
H29A H13B 3.2339 1_555 2_655
H29A H13C 3.4091 1_555 2_655
H29B H15B 3.4902 1_555 2_645
H29B H15C 3.1658 1_555 2_645
H29B H13B 3.9662 1_555 2_655
H29B H12C 3.8126 1_555 2_655
H29C H13A 3.7723 1_555 2_655
H29C H13B 2.5387 1_555 2_655
H29C H13C 2.6852 1_555 2_655
H29C H12B 3.2502 1_555 2_655
H29C H12C 2.7078 1_555 2_655
H28A H31C 3.7380 1_555 2_654
H28A H13A 2.8407 1_555 2_555
H28A H13B 2.9684 1_555 2_555
H28A H13C 3.9086 1_555 2_555
H28B H31A 3.8862 1_555 2_654
H28B H31B 3.7903 1_555 2_654
H28B H31C 2.9062 1_555 2_654
H28B H13A 3.6371 1_555 2_555
H28B H13B 3.9602 1_555 2_555
H28B H12B 2.9223 1_555 2_655
H28B H12C 3.8383 1_555 2_655
H28C H13B 3.9955 1_555 2_555
H28C H12B 3.6088 1_555 2_655
H32A H32B 3.9312 1_555 2_554
H32A H32C 3.6402 1_555 2_554
H32A H14B 3.2512 1_555 1_554
H32A H14C 2.7633 1_555 1_554
H32A H13A 2.7999 1_555 1_554
H32A H13B 3.9546 1_555 1_554
H32A H13C 2.6568 1_555 1_554
H32B H32C 3.6957 1_555 2_554
H32B H31A 3.8091 1_555 2_654
H32B H31B 3.2776 1_555 2_654
H32B H31C 2.6557 1_555 2_654
H32B H14B 3.6405 1_555 2_555
H32B H13A 3.5769 1_555 1_554
H32B H13A 3.5399 1_555 2_555
H32B H13C 3.0670 1_555 1_554
H32C H32C 3.7352 1_555 2_554
H32C H31C 3.8020 1_555 2_654
H32C H14C 3.6165 1_555 1_554
H32C H13A 3.8687 1_555 1_554
H32C H13A 2.8007 1_555 2_555
H32C H13B 3.6765 1_555 2_555
H32C H13C 3.9257 1_555 1_554
H32C H13C 3.6447 1_555 2_555
H31A H14C 3.2761 1_555 1_554
H31A H13A 3.7691 1_555 1_554
H31A H13C 2.8704 1_555 1_554
H31B H14A 3.6610 1_555 1_654
H31B H14B 3.0880 1_555 1_654
H31C H14B 3.7827 1_555 1_654
H31C H13C 3.1896 1_555 1_554
H11A H11A 2.9544 1_555 2_645
H11A H11B 3.1473 1_555 2_645
H11A H11C 3.5970 1_555 2_645
H11B H11B 3.9074 1_555 2_645
H12A H12A 3.3191 1_555 2_655
H12A H12B 2.9330 1_555 2_655
H12A H12C 3.1497 1_555 2_655
H12B H12B 3.1796 1_555 2_655
H12B H12C 3.0637 1_555 2_655
H12C H12C 3.6291 1_555 2_655
